data_4067064
loop_
_publ_author_name
'Yuan, Dan'
'Huynh, Han Vinh'

_publ_section_title
;
 Dinuclear and Tetranuclear Palladium(II) Complexes of a
 Thiolato-Functionalized, Benzannulated N-Heterocyclic Carbene Ligand and
 Their Activities toward Suzuki&#x2212;Miyaura Coupling
;
_journal_issue 22
_journal_name_full Organometallics
_journal_page_first 6020
_journal_paper_doi 10.1021/om1008023
_journal_volume 29
_journal_year 2010
_chemical_formula_sum 'C37 H32 Cl2 F6 N4 O4 Pd2 S2'
_chemical_formula_weight 1058.49
_chemical_name_systematic
; 
 ? 
;
_space_group_IT_number 61
_symmetry_cell_setting orthorhombic
_symmetry_space_group_name_Hall '-P 2ac 2ab'
_symmetry_space_group_name_H-M 'P b c a'
_atom_sites_solution_hydrogens geom
_atom_sites_solution_primary direct
_atom_sites_solution_secondary difmap
_audit_creation_method SHELXL-97
_cell_angle_alpha 90.00
_cell_angle_beta 90.00
_cell_angle_gamma 90.00
_cell_formula_units_Z 16
_cell_length_a 20.9496(7)
_cell_length_b 21.0979(7)
_cell_length_c 36.6305(13)
_cell_measurement_reflns_used 7624
_cell_measurement_temperature 100(2)
_cell_measurement_theta_max 26.63
_cell_measurement_theta_min 2.16
_cell_volume 16190.4(10)
_computing_cell_refinement 'Bruker SMART'
_computing_data_collection 'Bruker SMART'
_computing_data_reduction 'Bruker SAINT'
_computing_molecular_graphics 'Bruker SHELXTL'
_computing_publication_material 'Bruker SHELXTL'
_computing_structure_refinement 'SHELXL-97 (Sheldrick, 1997)'
_computing_structure_solution 'SHELXS-97 (Sheldrick, 1990)'
_diffrn_ambient_temperature 100(2)
_diffrn_measured_fraction_theta_full 1.000
_diffrn_measured_fraction_theta_max 1.000
_diffrn_measurement_device_type 'CCD area detector'
_diffrn_measurement_method 'phi and omega scans'
_diffrn_radiation_monochromator graphite
_diffrn_radiation_source 'fine-focus sealed tube'
_diffrn_radiation_type MoK\a
_diffrn_radiation_wavelength 0.71073
_diffrn_reflns_av_R_equivalents 0.0661
_diffrn_reflns_av_sigmaI/netI 0.0426
_diffrn_reflns_limit_h_max 27
_diffrn_reflns_limit_h_min -27
_diffrn_reflns_limit_k_max 22
_diffrn_reflns_limit_k_min -27
_diffrn_reflns_limit_l_max 47
_diffrn_reflns_limit_l_min -47
_diffrn_reflns_number 124955
_diffrn_reflns_theta_full 27.50
_diffrn_reflns_theta_max 27.50
_diffrn_reflns_theta_min 1.11
_exptl_absorpt_coefficient_mu 1.196
_exptl_absorpt_correction_T_max 0.9317
_exptl_absorpt_correction_T_min 0.6727
_exptl_absorpt_correction_type multi-scan
_exptl_absorpt_process_details 'Sadabs, (Sheldrick 2001)'
_exptl_crystal_colour Yellow
_exptl_crystal_density_diffrn 1.737
_exptl_crystal_density_meas ?
_exptl_crystal_density_method 'not measured'
_exptl_crystal_description Block
_exptl_crystal_F_000 8416
_exptl_crystal_size_max 0.36
_exptl_crystal_size_mid 0.36
_exptl_crystal_size_min 0.06
_refine_diff_density_max 1.540
_refine_diff_density_min -0.733
_refine_diff_density_rms 0.121
_refine_ls_extinction_method none
_refine_ls_goodness_of_fit_ref 1.081
_refine_ls_hydrogen_treatment constr
_refine_ls_matrix_type full
_refine_ls_number_parameters 1055
_refine_ls_number_reflns 18607
_refine_ls_number_restraints 69
_refine_ls_restrained_S_all 1.090
_refine_ls_R_factor_all 0.0665
_refine_ls_R_factor_gt 0.0488
_refine_ls_shift/su_max 0.008
_refine_ls_shift/su_mean 0.000
_refine_ls_structure_factor_coef Fsqd
_refine_ls_weighting_details 'calc w=1/[\s^2^(Fo^2^)+(0.0445P)^2^+43.7712P] where P=(Fo^2^+2Fc^2^)/3'
_refine_ls_weighting_scheme calc
_refine_ls_wR_factor_gt 0.1088
_refine_ls_wR_factor_ref 0.1157
_reflns_number_gt 14727
_reflns_number_total 18607
_reflns_threshold_expression >2sigma(I)
_cod_data_source_file om1008023_si_001.cif
_cod_data_source_block 8697
_cod_depositor_comments
;
The following automatic conversions were performed:

'_symmetry_cell_setting' value 'Orthorhombic' changed to
'orthorhombic' according to
/home/saulius/struct/CIF-dictionaries/cif_core.dic dictionary named
'cif_core.dic' version 2.4.1 from
2010-06-29.

'_exptl_absorpt_correction_type' value 'Multi-scan'
changed to 'multi-scan' according to
/home/saulius/struct/CIF-dictionaries/cif_core.dic dictionary named
'cif_core.dic' version 2.4.1 from 2010-06-29.

Automatic conversion script
Id: cif_fix_values 1715 2011-07-08 13:25:40Z adriana 

The following automatic conversions were performed:

'_exptl_crystal_density_meas' value 'Not Measured' was changed to '?'
- the value is perceived as not measured.

Automatic conversion script
Id: cif_fix_values 3008 2015-01-20 13:52:24Z robertas 
;
_cod_original_sg_symbol_H-M Pbca
_cod_database_code 4067064

loop_
_symmetry_equiv_pos_as_xyz
'x, y, z'
'-x+1/2, -y, z+1/2'
'-x, y+1/2, -z+1/2'
'x+1/2, -y+1/2, -z'
'-x, -y, -z'
'x-1/2, y, -z-1/2'
'x, -y-1/2, z-1/2'
'-x-1/2, y-1/2, z'

loop_
_atom_site_label
_atom_site_type_symbol
_atom_site_fract_x
_atom_site_fract_y
_atom_site_fract_z
_atom_site_U_iso_or_equiv
_atom_site_adp_type
_atom_site_occupancy
_atom_site_symmetry_multiplicity
_atom_site_calc_flag
_atom_site_refinement_flags
_atom_site_disorder_assembly
_atom_site_disorder_group
F4 F 0.0696(3) 0.7220(3) 0.7398(2) 0.068(3) Uani 0.584(14) 1 d PDU A 1
F5 F 0.0716(5) 0.6291(5) 0.7610(2) 0.136(5) Uani 0.584(14) 1 d PDU A 1
F6 F 0.0990(3) 0.6465(4) 0.70643(14) 0.062(2) Uani 0.584(14) 1 d PDU A 1
F4A F 0.0616(4) 0.7013(5) 0.7593(3) 0.075(4) Uani 0.416(14) 1 d PDU A 2
F5A F 0.0980(5) 0.6092(3) 0.7533(2) 0.056(3) Uani 0.416(14) 1 d PDU A 2
F6A F 0.0882(6) 0.6677(5) 0.70681(16) 0.057(3) Uani 0.416(14) 1 d PDU A 2
Pd1 Pd 0.363578(15) 0.814643(15) 0.730415(9) 0.02043(8) Uani 1 1 d . . .
Pd2 Pd 0.308325(15) 0.684599(15) 0.743860(9) 0.02039(8) Uani 1 1 d . . .
Pd3 Pd 0.696176(16) 0.670590(15) 0.478486(9) 0.02211(8) Uani 1 1 d . . .
Pd4 Pd 0.647567(15) 0.536980(15) 0.465822(9) 0.02235(8) Uani 1 1 d . . .
S1 S 0.32054(5) 0.74515(5) 0.68979(3) 0.0230(2) Uani 1 1 d . . .
S2 S 0.40921(5) 0.72024(5) 0.75315(3) 0.0257(2) Uani 1 1 d . . .
S4 S 0.68372(5) 0.60975(5) 0.42473(3) 0.0238(2) Uani 1 1 d . . .
S3 S 0.59848(5) 0.62917(5) 0.48970(3) 0.0297(2) Uani 1 1 d . . .
O1 O 0.40152(14) 0.87150(14) 0.77142(8) 0.0252(6) Uani 1 1 d . . .
O2 O 0.30447(15) 0.88885(16) 0.79594(9) 0.0341(8) Uani 1 1 d . . .
O3 O 0.21422(14) 0.65910(15) 0.73331(8) 0.0260(6) Uani 1 1 d . . .
O4 O 0.1779(2) 0.7346(2) 0.76994(11) 0.0534(10) Uani 1 1 d . . .
O5 O 0.78817(14) 0.69999(14) 0.46513(8) 0.0241(6) Uani 1 1 d . . .
O6 O 0.8310(2) 0.6385(2) 0.50826(12) 0.0689(14) Uani 1 1 d . . .
O7 O 0.60450(14) 0.47776(14) 0.50368(8) 0.0282(7) Uani 1 1 d . . .
O8 O 0.68931(16) 0.46378(17) 0.54059(10) 0.0374(8) Uani 1 1 d . . .
N1 N 0.25476(16) 0.88408(16) 0.69923(9) 0.0192(7) Uani 1 1 d . . .
N2 N 0.33665(17) 0.94622(17) 0.70021(10) 0.0241(8) Uani 1 1 d . . .
N3 N 0.32868(17) 0.66940(17) 0.82311(10) 0.0240(8) Uani 1 1 d . . .
N4 N 0.29411(17) 0.58062(17) 0.80009(9) 0.0235(8) Uani 1 1 d . . .
N5 N 0.68307(19) 0.68336(17) 0.55837(10) 0.0288(8) Uani 1 1 d . . .
N6 N 0.71768(18) 0.77193(17) 0.53552(10) 0.0253(8) Uani 1 1 d . . .
N7 N 0.76169(17) 0.47793(16) 0.43292(9) 0.0224(7) Uani 1 1 d . . .
N8 N 0.68751(17) 0.40646(16) 0.43656(9) 0.0226(7) Uani 1 1 d . . .
F1 F 0.4060(2) 0.99611(17) 0.80403(11) 0.0758(12) Uani 1 1 d . . .
F2 F 0.44901(18) 0.9212(2) 0.83262(11) 0.0865(15) Uani 1 1 d . . .
F3 F 0.35790(16) 0.95612(18) 0.84882(9) 0.0592(10) Uani 1 1 d . . .
F7 F 0.92672(17) 0.73847(17) 0.48699(12) 0.0670(11) Uani 1 1 d . . .
F8 F 0.89869(15) 0.70980(17) 0.43341(9) 0.0533(9) Uani 1 1 d . . .
F9 F 0.93794(15) 0.64194(15) 0.47028(9) 0.0494(8) Uani 1 1 d . . .
F10 F 0.53954(17) 0.43305(17) 0.56346(11) 0.0689(11) Uani 1 1 d . . .
F11 F 0.62148(18) 0.3836(2) 0.58087(10) 0.0748(13) Uani 1 1 d . . .
F12 F 0.5759(2) 0.35894(16) 0.53128(9) 0.0752(13) Uani 1 1 d . . .
C1 C 0.3169(2) 0.8867(2) 0.70788(11) 0.0217(8) Uani 1 1 d . . .
C2 C 0.23332(19) 0.94210(19) 0.68558(10) 0.0195(8) Uani 1 1 d . . .
C3 C 0.1741(2) 0.9623(2) 0.67353(11) 0.0250(9) Uani 1 1 d . . .
H3 H 0.1382 0.9348 0.6730 0.030 Uiso 1 1 calc R . .
C4 C 0.1698(2) 1.0253(2) 0.66227(12) 0.0287(10) Uani 1 1 d . . .
H4 H 0.1303 1.0410 0.6533 0.034 Uiso 1 1 calc R . .
C5 C 0.2230(2) 1.0659(2) 0.66394(12) 0.0305(10) Uani 1 1 d . . .
H5 H 0.2181 1.1089 0.6568 0.037 Uiso 1 1 calc R . .
C6 C 0.2817(2) 1.0452(2) 0.67562(11) 0.0271(9) Uani 1 1 d . . .
H6 H 0.3176 1.0727 0.6764 0.033 Uiso 1 1 calc R . .
C7 C 0.2859(2) 0.9825(2) 0.68621(11) 0.0230(9) Uani 1 1 d . . .
C8 C 0.4023(2) 0.9693(2) 0.70413(12) 0.0268(9) Uani 1 1 d . . .
H8A H 0.4273 0.9374 0.7179 0.032 Uiso 1 1 calc R . .
H8B H 0.4018 1.0088 0.7187 0.032 Uiso 1 1 calc R . .
C9 C 0.4357(2) 0.9822(2) 0.66812(12) 0.0259(9) Uani 1 1 d . . .
C10 C 0.4259(2) 0.9450(2) 0.63749(13) 0.0336(11) Uani 1 1 d . . .
H10 H 0.3946 0.9125 0.6380 0.040 Uiso 1 1 calc R . .
C11 C 0.4616(2) 0.9547(3) 0.60604(14) 0.0437(13) Uani 1 1 d . . .
H11 H 0.4549 0.9286 0.5853 0.052 Uiso 1 1 calc R . .
C12 C 0.5067(2) 1.0023(3) 0.60497(14) 0.0483(15) Uani 1 1 d . . .
H12 H 0.5313 1.0090 0.5835 0.058 Uiso 1 1 calc R . .
C13 C 0.5158(2) 1.0401(3) 0.63504(15) 0.0455(14) Uani 1 1 d . . .
H13 H 0.5465 1.0731 0.6342 0.055 Uiso 1 1 calc R . .
C14 C 0.4806(2) 1.0305(2) 0.66652(13) 0.0332(11) Uani 1 1 d . . .
H14 H 0.4873 1.0571 0.6871 0.040 Uiso 1 1 calc R . .
C15 C 0.21672(19) 0.82601(19) 0.70288(11) 0.0217(8) Uani 1 1 d . . .
H15A H 0.1716 0.8352 0.6969 0.026 Uiso 1 1 calc R . .
H15B H 0.2187 0.8108 0.7284 0.026 Uiso 1 1 calc R . .
C16 C 0.2418(2) 0.77506(19) 0.67748(11) 0.0227(9) Uani 1 1 d . . .
H16A H 0.2437 0.7924 0.6524 0.027 Uiso 1 1 calc R . .
H16B H 0.2113 0.7392 0.6773 0.027 Uiso 1 1 calc R . .
C17 C 0.3618(2) 0.8951(2) 0.79371(12) 0.0240(9) Uani 1 1 d . . .
C18 C 0.3944(2) 0.9405(3) 0.82085(14) 0.0381(12) Uani 1 1 d . . .
C19 C 0.3103(2) 0.6411(2) 0.79175(12) 0.0228(9) Uani 1 1 d . . .
C20 C 0.3233(2) 0.6271(2) 0.85209(12) 0.0245(9) Uani 1 1 d . . .
C21 C 0.3340(2) 0.6336(2) 0.88960(12) 0.0301(10) Uani 1 1 d . . .
H21 H 0.3482 0.6725 0.8999 0.036 Uiso 1 1 calc R . .
C22 C 0.3226(3) 0.5807(3) 0.91111(13) 0.0370(12) Uani 1 1 d . . .
H22 H 0.3289 0.5834 0.9367 0.044 Uiso 1 1 calc R . .
C23 C 0.3023(3) 0.5235(3) 0.89591(14) 0.0412(12) Uani 1 1 d . . .
H23 H 0.2959 0.4879 0.9114 0.049 Uiso 1 1 calc R . .
C24 C 0.2912(2) 0.5172(2) 0.85890(13) 0.0334(11) Uani 1 1 d . . .
H24 H 0.2772 0.4783 0.8486 0.040 Uiso 1 1 calc R . .
C25 C 0.3017(2) 0.5707(2) 0.83748(12) 0.0257(9) Uani 1 1 d . . .
C26 C 0.2813(2) 0.5305(2) 0.77348(11) 0.0234(9) Uani 1 1 d . . .
H26A H 0.2658 0.5497 0.7505 0.028 Uiso 1 1 calc R . .
H26B H 0.2473 0.5024 0.7830 0.028 Uiso 1 1 calc R . .
C27 C 0.3406(2) 0.4914(2) 0.76567(11) 0.0222(9) Uani 1 1 d . . .
C28 C 0.3948(2) 0.5199(2) 0.75110(12) 0.0270(9) Uani 1 1 d . . .
H28 H 0.3953 0.5643 0.7468 0.032 Uiso 1 1 calc R . .
C29 C 0.4479(2) 0.4835(3) 0.74279(13) 0.0346(11) Uani 1 1 d . . .
H29 H 0.4849 0.5032 0.7330 0.042 Uiso 1 1 calc R . .
C30 C 0.4474(2) 0.4190(2) 0.74859(13) 0.0349(11) Uani 1 1 d . . .
H30 H 0.4838 0.3942 0.7426 0.042 Uiso 1 1 calc R . .
C31 C 0.3939(2) 0.3905(2) 0.76315(13) 0.0313(10) Uani 1 1 d . . .
H31 H 0.3937 0.3461 0.7672 0.038 Uiso 1 1 calc R . .
C32 C 0.3404(2) 0.4264(2) 0.77195(11) 0.0243(9) Uani 1 1 d . . .
H32 H 0.3039 0.4066 0.7822 0.029 Uiso 1 1 calc R . .
C33 C 0.3576(2) 0.7322(2) 0.82368(12) 0.0272(9) Uani 1 1 d . . .
H33A H 0.3662 0.7449 0.8492 0.033 Uiso 1 1 calc R . .
H33B H 0.3278 0.7634 0.8129 0.033 Uiso 1 1 calc R . .
C34 C 0.4195(2) 0.7318(2) 0.80223(12) 0.0293(10) Uani 1 1 d . . .
H34A H 0.4472 0.6975 0.8118 0.035 Uiso 1 1 calc R . .
H34B H 0.4419 0.7725 0.8063 0.035 Uiso 1 1 calc R . .
C35 C 0.1722(3) 0.6866(3) 0.75028(14) 0.0389(12) Uani 1 1 d . A .
C36 C 0.1036(2) 0.66818(19) 0.74089(11) 0.0451(14) Uani 1 1 d D . .
C37 C 0.6976(2) 0.7126(2) 0.52674(11) 0.0239(9) Uani 1 1 d . . .
C38 C 0.6945(2) 0.7233(2) 0.58790(12) 0.0289(10) Uani 1 1 d . . .
C39 C 0.6887(2) 0.7151(2) 0.62549(13) 0.0362(11) Uani 1 1 d . . .
H39 H 0.6733 0.6768 0.6358 0.043 Uiso 1 1 calc R . .
C40 C 0.7067(2) 0.7659(3) 0.64686(13) 0.0411(13) Uani 1 1 d . . .
H40 H 0.7035 0.7621 0.6726 0.049 Uiso 1 1 calc R . .
C41 C 0.7293(2) 0.8227(3) 0.63224(14) 0.0388(12) Uani 1 1 d . . .
H41 H 0.7415 0.8561 0.6482 0.047 Uiso 1 1 calc R . .
C42 C 0.7342(2) 0.8311(2) 0.59504(13) 0.0348(11) Uani 1 1 d . . .
H42 H 0.7488 0.8699 0.5848 0.042 Uiso 1 1 calc R . .
C43 C 0.7168(2) 0.7801(2) 0.57316(12) 0.0271(9) Uani 1 1 d . . .
C44 C 0.7283(2) 0.8231(2) 0.50908(12) 0.0264(9) Uani 1 1 d . . .
H44A H 0.7426 0.8046 0.4856 0.032 Uiso 1 1 calc R . .
H44B H 0.7626 0.8512 0.5182 0.032 Uiso 1 1 calc R . .
C45 C 0.6684(2) 0.8619(2) 0.50267(11) 0.0246(9) Uani 1 1 d . . .
C46 C 0.6674(2) 0.9268(2) 0.51018(12) 0.0281(10) Uani 1 1 d . . .
H46 H 0.7040 0.9468 0.5202 0.034 Uiso 1 1 calc R . .
C47 C 0.6129(2) 0.9619(2) 0.50292(12) 0.0323(11) Uani 1 1 d . . .
H47 H 0.6124 1.0062 0.5078 0.039 Uiso 1 1 calc R . .
C48 C 0.5593(2) 0.9331(2) 0.48875(13) 0.0342(11) Uani 1 1 d . . .
H48 H 0.5222 0.9574 0.4837 0.041 Uiso 1 1 calc R . .
C49 C 0.5596(2) 0.8689(2) 0.48183(13) 0.0335(11) Uani 1 1 d . . .
H49 H 0.5226 0.8490 0.4722 0.040 Uiso 1 1 calc R . .
C50 C 0.6137(2) 0.8333(2) 0.48890(12) 0.0289(10) Uani 1 1 d . . .
H50 H 0.6135 0.7890 0.4843 0.035 Uiso 1 1 calc R . .
C51 C 0.6545(2) 0.6197(2) 0.55971(13) 0.0329(11) Uani 1 1 d . . .
H51A H 0.6470 0.6075 0.5855 0.040 Uiso 1 1 calc R . .
H51B H 0.6844 0.5886 0.5488 0.040 Uiso 1 1 calc R . .
C52 C 0.5918(2) 0.6183(2) 0.53903(13) 0.0348(11) Uani 1 1 d . . .
H52A H 0.5637 0.6519 0.5489 0.042 Uiso 1 1 calc R . .
H52B H 0.5706 0.5771 0.5437 0.042 Uiso 1 1 calc R . .
C53 C 0.8331(2) 0.6754(2) 0.48293(13) 0.0305(10) Uani 1 1 d . . .
C54 C 0.8996(2) 0.6917(2) 0.46829(14) 0.0336(11) Uani 1 1 d . . .
C55 C 0.7006(2) 0.46853(19) 0.44324(11) 0.0220(8) Uani 1 1 d . . .
C56 C 0.7886(2) 0.4222(2) 0.41944(11) 0.0239(9) Uani 1 1 d . . .
C57 C 0.8488(2) 0.4094(2) 0.40554(12) 0.0273(9) Uani 1 1 d . . .
H57 H 0.8806 0.4413 0.4032 0.033 Uiso 1 1 calc R . .
C58 C 0.8599(2) 0.3467(2) 0.39517(12) 0.0299(10) Uani 1 1 d . . .
H58 H 0.9004 0.3354 0.3856 0.036 Uiso 1 1 calc R . .
C59 C 0.8130(2) 0.3006(2) 0.39843(12) 0.0301(10) Uani 1 1 d . . .
H59 H 0.8229 0.2584 0.3914 0.036 Uiso 1 1 calc R . .
C60 C 0.7526(2) 0.3137(2) 0.41144(11) 0.0265(9) Uani 1 1 d . . .
H60 H 0.7206 0.2819 0.4132 0.032 Uiso 1 1 calc R . .
C61 C 0.7411(2) 0.3766(2) 0.42190(11) 0.0225(9) Uani 1 1 d . . .
C62 C 0.6252(2) 0.3757(2) 0.44139(11) 0.0269(9) Uani 1 1 d . . .
H62A H 0.6044 0.3930 0.4636 0.032 Uiso 1 1 calc R . .
H62B H 0.6317 0.3297 0.4452 0.032 Uiso 1 1 calc R . .
C63 C 0.5812(2) 0.3852(2) 0.40911(11) 0.0229(9) Uani 1 1 d . . .
C64 C 0.5794(2) 0.3429(2) 0.38037(12) 0.0299(10) Uani 1 1 d . . .
H64 H 0.6061 0.3065 0.3809 0.036 Uiso 1 1 calc R . .
C65 C 0.5392(2) 0.3524(2) 0.35086(13) 0.0338(11) Uani 1 1 d . . .
H65 H 0.5390 0.3233 0.3311 0.041 Uiso 1 1 calc R . .
C66 C 0.4993(2) 0.4044(2) 0.35038(14) 0.0357(11) Uani 1 1 d . . .
H66 H 0.4715 0.4109 0.3303 0.043 Uiso 1 1 calc R . .
C67 C 0.4996(2) 0.4471(2) 0.37902(14) 0.0347(11) Uani 1 1 d . . .
H67 H 0.4719 0.4827 0.3787 0.042 Uiso 1 1 calc R . .
C68 C 0.5408(2) 0.4375(2) 0.40824(13) 0.0298(10) Uani 1 1 d . . .
H68 H 0.5413 0.4670 0.4278 0.036 Uiso 1 1 calc R . .
C69 C 0.7943(2) 0.53910(19) 0.43553(11) 0.0229(9) Uani 1 1 d . . .
H69A H 0.8398 0.5338 0.4289 0.028 Uiso 1 1 calc R . .
H69B H 0.7923 0.5546 0.4610 0.028 Uiso 1 1 calc R . .
C70 C 0.7635(2) 0.5874(2) 0.41029(11) 0.0231(9) Uani 1 1 d . . .
H70A H 0.7613 0.5695 0.3853 0.028 Uiso 1 1 calc R . .
H70B H 0.7906 0.6257 0.4093 0.028 Uiso 1 1 calc R . .
C71 C 0.6347(2) 0.4548(2) 0.53059(12) 0.0244(9) Uani 1 1 d . . .
C72 C 0.5933(2) 0.4073(2) 0.55186(12) 0.0297(10) Uani 1 1 d . . .
C1S C 0.4677(3) 0.3072(3) 0.60534(18) 0.0586(18) Uani 1 1 d . . .
H1S1 H 0.4325 0.3066 0.5873 0.070 Uiso 1 1 calc R . .
H1S2 H 0.4904 0.3481 0.6028 0.070 Uiso 1 1 calc R . .
C2S C 0.5566(3) 0.8410(4) 0.64793(18) 0.0628(18) Uani 1 1 d . . .
H2S1 H 0.5561 0.8879 0.6482 0.075 Uiso 1 1 calc R . .
H2S2 H 0.5978 0.8269 0.6584 0.075 Uiso 1 1 calc R . .
Cl1 Cl 0.49334(7) 0.81226(7) 0.67532(5) 0.0614(4) Uani 1 1 d . . .
Cl2 Cl 0.55090(9) 0.81427(12) 0.60282(6) 0.0906(7) Uani 1 1 d . . .
Cl3 Cl 0.52066(7) 0.24501(7) 0.59582(4) 0.0498(3) Uani 1 1 d . . .
Cl4 Cl 0.43548(6) 0.30150(7) 0.64971(4) 0.0443(3) Uani 1 1 d . . .

loop_
_atom_site_aniso_label
_atom_site_aniso_U_11
_atom_site_aniso_U_22
_atom_site_aniso_U_33
_atom_site_aniso_U_23
_atom_site_aniso_U_13
_atom_site_aniso_U_12
F4 0.063(3) 0.063(3) 0.077(4) -0.002(2) 0.001(2) 0.013(2)
F5 0.095(8) 0.192(13) 0.121(8) 0.073(8) 0.026(6) -0.073(8)
F6 0.027(3) 0.064(5) 0.094(5) -0.047(4) -0.036(3) 0.025(3)
F4A 0.065(4) 0.076(5) 0.083(5) -0.012(3) 0.007(3) 0.001(3)
F5A 0.049(4) 0.057(4) 0.062(4) -0.006(3) 0.009(3) -0.019(3)
F6A 0.053(4) 0.060(4) 0.057(4) 0.009(3) -0.015(3) 0.004(3)
Pd1 0.01722(15) 0.01953(16) 0.02453(16) 0.00047(12) -0.00265(12) -0.00030(12)
Pd2 0.01853(15) 0.01725(15) 0.02539(16) -0.00016(12) -0.00358(12) 0.00217(12)
Pd3 0.02491(17) 0.01618(15) 0.02523(16) -0.00048(12) 0.00219(13) 0.00314(13)
Pd4 0.02271(16) 0.01711(16) 0.02725(16) 0.00029(12) -0.00135(13) 0.00142(13)
S1 0.0241(5) 0.0209(5) 0.0240(5) -0.0025(4) -0.0005(4) 0.0020(4)
S2 0.0182(5) 0.0247(5) 0.0343(6) 0.0017(4) -0.0031(4) 0.0028(4)
S4 0.0261(5) 0.0191(5) 0.0262(5) 0.0011(4) -0.0041(4) 0.0034(4)
S3 0.0242(6) 0.0220(5) 0.0430(6) -0.0007(5) 0.0041(5) 0.0035(4)
O1 0.0196(15) 0.0281(16) 0.0279(15) -0.0030(13) -0.0032(12) -0.0028(13)
O2 0.0217(17) 0.039(2) 0.0419(19) -0.0032(15) 0.0003(14) -0.0033(14)
O3 0.0188(15) 0.0270(16) 0.0321(16) -0.0001(13) -0.0036(12) 0.0023(13)
O4 0.051(2) 0.051(3) 0.058(3) -0.013(2) 0.001(2) 0.001(2)
O5 0.0266(16) 0.0212(15) 0.0246(15) -0.0009(12) 0.0001(12) 0.0038(12)
O6 0.052(3) 0.094(4) 0.061(3) 0.049(3) -0.009(2) -0.003(2)
O7 0.0254(16) 0.0258(16) 0.0334(17) 0.0023(13) 0.0018(13) -0.0014(13)
O8 0.0273(18) 0.039(2) 0.046(2) 0.0096(16) -0.0060(15) -0.0045(15)
N1 0.0192(17) 0.0173(17) 0.0211(16) -0.0027(13) -0.0016(13) 0.0003(14)
N2 0.0248(19) 0.0191(18) 0.0284(18) 0.0011(14) -0.0013(15) -0.0058(15)
N3 0.0209(18) 0.0213(18) 0.0296(19) -0.0007(15) -0.0033(15) 0.0061(15)
N4 0.0245(19) 0.0223(18) 0.0236(17) -0.0040(14) 0.0008(14) -0.0009(15)
N5 0.035(2) 0.0215(19) 0.0298(19) 0.0018(15) 0.0056(16) 0.0079(16)
N6 0.028(2) 0.0189(18) 0.0290(19) -0.0026(15) 0.0017(15) 0.0048(15)
N7 0.0273(19) 0.0159(17) 0.0241(17) -0.0010(14) -0.0043(14) 0.0019(14)
N8 0.0270(19) 0.0167(17) 0.0241(17) 0.0004(14) -0.0053(14) 0.0002(15)
F1 0.098(3) 0.045(2) 0.085(3) -0.0169(19) 0.009(2) -0.037(2)
F2 0.053(2) 0.118(4) 0.088(3) -0.068(3) -0.042(2) 0.034(2)
F3 0.052(2) 0.079(3) 0.0464(19) -0.0259(18) 0.0077(15) -0.0064(19)
F7 0.054(2) 0.043(2) 0.104(3) -0.023(2) -0.001(2) -0.0170(17)
F8 0.0372(17) 0.068(2) 0.055(2) 0.0232(17) 0.0134(15) 0.0118(16)
F9 0.0481(19) 0.0437(18) 0.0565(19) -0.0018(15) -0.0082(15) 0.0209(15)
F10 0.051(2) 0.051(2) 0.105(3) 0.020(2) 0.045(2) 0.0121(17)
F11 0.059(2) 0.100(3) 0.065(2) 0.053(2) -0.0144(19) -0.026(2)
F12 0.139(4) 0.0360(19) 0.051(2) -0.0125(16) 0.034(2) -0.041(2)
C1 0.022(2) 0.021(2) 0.022(2) -0.0022(16) -0.0013(16) -0.0006(17)
C2 0.024(2) 0.020(2) 0.0151(18) -0.0033(15) 0.0016(15) 0.0040(16)
C3 0.025(2) 0.026(2) 0.024(2) 0.0015(17) 0.0031(17) 0.0042(18)
C4 0.030(2) 0.034(3) 0.022(2) 0.0022(18) 0.0016(18) 0.012(2)
C5 0.047(3) 0.022(2) 0.023(2) 0.0041(17) 0.007(2) 0.006(2)
C6 0.040(3) 0.021(2) 0.019(2) 0.0001(16) 0.0004(18) 0.0006(19)
C7 0.030(2) 0.022(2) 0.0172(19) -0.0027(16) 0.0007(16) 0.0022(18)
C8 0.026(2) 0.026(2) 0.028(2) -0.0001(18) -0.0044(18) -0.0083(19)
C9 0.022(2) 0.028(2) 0.029(2) 0.0023(18) -0.0020(17) 0.0033(18)
C10 0.029(2) 0.032(3) 0.040(3) -0.004(2) -0.004(2) 0.002(2)
C11 0.030(3) 0.063(4) 0.038(3) -0.015(3) 0.000(2) 0.008(3)
C12 0.025(3) 0.086(5) 0.034(3) 0.005(3) 0.007(2) 0.007(3)
C13 0.028(3) 0.065(4) 0.044(3) 0.007(3) 0.003(2) -0.015(3)
C14 0.029(2) 0.038(3) 0.032(2) -0.001(2) -0.0017(19) -0.005(2)
C15 0.019(2) 0.020(2) 0.026(2) -0.0003(16) -0.0033(16) -0.0018(16)
C16 0.025(2) 0.017(2) 0.026(2) -0.0032(16) -0.0062(17) -0.0004(17)
C17 0.026(2) 0.018(2) 0.029(2) 0.0064(17) -0.0027(18) -0.0009(17)
C18 0.032(3) 0.043(3) 0.040(3) -0.013(2) 0.003(2) -0.004(2)
C19 0.019(2) 0.020(2) 0.029(2) -0.0006(17) -0.0010(17) 0.0035(17)
C20 0.023(2) 0.021(2) 0.030(2) -0.0021(17) 0.0000(17) 0.0040(17)
C21 0.030(2) 0.031(3) 0.030(2) -0.0069(19) -0.0001(19) 0.006(2)
C22 0.045(3) 0.043(3) 0.024(2) 0.001(2) 0.003(2) 0.004(2)
C23 0.054(3) 0.036(3) 0.033(3) 0.006(2) 0.006(2) -0.003(3)
C24 0.044(3) 0.028(2) 0.029(2) -0.0017(19) 0.005(2) -0.006(2)
C25 0.024(2) 0.029(2) 0.025(2) -0.0011(18) 0.0021(17) 0.0021(18)
C26 0.026(2) 0.022(2) 0.022(2) 0.0014(16) -0.0017(17) -0.0012(18)
C27 0.019(2) 0.026(2) 0.021(2) -0.0023(17) -0.0080(16) -0.0030(17)
C28 0.027(2) 0.027(2) 0.027(2) -0.0051(18) -0.0028(18) -0.0017(19)
C29 0.024(2) 0.046(3) 0.034(3) -0.009(2) 0.0025(19) -0.007(2)
C30 0.023(2) 0.043(3) 0.039(3) -0.013(2) -0.007(2) 0.006(2)
C31 0.034(3) 0.024(2) 0.036(2) -0.0052(19) -0.009(2) 0.003(2)
C32 0.024(2) 0.021(2) 0.027(2) -0.0017(17) -0.0035(17) -0.0022(17)
C33 0.030(2) 0.021(2) 0.031(2) -0.0022(18) -0.0081(19) 0.0020(18)
C34 0.027(2) 0.025(2) 0.035(2) 0.0032(19) -0.0096(19) -0.0018(19)
C35 0.035(3) 0.045(3) 0.037(3) -0.015(2) -0.008(2) 0.003(2)
C36 0.026(3) 0.039(3) 0.071(4) -0.019(3) 0.001(3) 0.002(2)
C37 0.029(2) 0.023(2) 0.020(2) 0.0005(16) 0.0023(17) 0.0036(18)
C38 0.031(2) 0.028(2) 0.028(2) -0.0029(18) 0.0019(19) 0.012(2)
C39 0.040(3) 0.034(3) 0.034(3) 0.003(2) 0.007(2) 0.015(2)
C40 0.041(3) 0.059(4) 0.023(2) 0.000(2) -0.004(2) 0.025(3)
C41 0.040(3) 0.041(3) 0.036(3) -0.010(2) -0.008(2) 0.013(2)
C42 0.033(3) 0.033(3) 0.038(3) -0.008(2) -0.006(2) 0.008(2)
C43 0.029(2) 0.026(2) 0.026(2) -0.0043(18) -0.0034(18) 0.0092(19)
C44 0.030(2) 0.018(2) 0.031(2) -0.0021(17) 0.0037(18) -0.0018(18)
C45 0.030(2) 0.022(2) 0.022(2) 0.0020(16) 0.0074(17) 0.0036(18)
C46 0.034(2) 0.024(2) 0.026(2) -0.0043(18) 0.0071(19) -0.0041(19)
C47 0.047(3) 0.021(2) 0.029(2) -0.0025(18) 0.011(2) 0.008(2)
C48 0.035(3) 0.037(3) 0.031(2) -0.002(2) 0.007(2) 0.013(2)
C49 0.033(3) 0.033(3) 0.034(2) -0.005(2) 0.004(2) -0.001(2)
C50 0.033(2) 0.022(2) 0.031(2) -0.0054(18) 0.0045(19) -0.0027(19)
C51 0.043(3) 0.021(2) 0.035(2) 0.0021(19) 0.013(2) 0.001(2)
C52 0.042(3) 0.026(2) 0.037(3) -0.003(2) 0.016(2) 0.000(2)
C53 0.033(3) 0.025(2) 0.034(2) 0.0090(19) -0.004(2) 0.000(2)
C54 0.031(3) 0.029(3) 0.041(3) 0.000(2) -0.001(2) 0.007(2)
C55 0.025(2) 0.018(2) 0.023(2) 0.0004(16) -0.0028(16) 0.0000(17)
C56 0.032(2) 0.018(2) 0.021(2) 0.0009(16) -0.0091(17) 0.0027(18)
C57 0.028(2) 0.024(2) 0.029(2) -0.0014(18) -0.0092(18) 0.0033(19)
C58 0.028(2) 0.028(2) 0.034(2) -0.0046(19) -0.0100(19) 0.011(2)
C59 0.042(3) 0.019(2) 0.029(2) -0.0047(18) -0.015(2) 0.009(2)
C60 0.036(2) 0.020(2) 0.024(2) -0.0011(17) -0.0111(18) 0.0005(19)
C61 0.029(2) 0.019(2) 0.0193(19) 0.0018(16) -0.0075(17) 0.0028(17)
C62 0.036(3) 0.021(2) 0.023(2) 0.0031(17) -0.0033(18) -0.0069(19)
C63 0.025(2) 0.018(2) 0.026(2) 0.0041(16) -0.0007(17) -0.0057(17)
C64 0.038(3) 0.022(2) 0.029(2) -0.0009(18) -0.0036(19) -0.001(2)
C65 0.045(3) 0.027(2) 0.029(2) 0.0003(19) -0.008(2) -0.004(2)
C66 0.036(3) 0.034(3) 0.037(3) 0.007(2) -0.011(2) -0.005(2)
C67 0.028(2) 0.034(3) 0.043(3) -0.001(2) -0.004(2) 0.008(2)
C68 0.027(2) 0.029(2) 0.033(2) -0.0031(19) 0.0023(19) -0.0019(19)
C69 0.025(2) 0.018(2) 0.027(2) -0.0020(16) -0.0014(17) -0.0022(17)
C70 0.026(2) 0.021(2) 0.022(2) -0.0024(16) 0.0014(16) 0.0016(17)
C71 0.026(2) 0.017(2) 0.030(2) -0.0058(17) 0.0065(18) 0.0054(17)
C72 0.036(3) 0.029(2) 0.025(2) -0.0002(18) 0.0070(19) 0.000(2)
C1S 0.049(4) 0.061(4) 0.065(4) 0.037(3) 0.019(3) 0.010(3)
C2S 0.029(3) 0.084(5) 0.076(4) -0.019(4) -0.003(3) 0.011(3)
Cl1 0.0425(8) 0.0353(8) 0.1063(13) -0.0082(8) 0.0030(8) -0.0012(6)
Cl2 0.0545(10) 0.1349(19) 0.0824(13) -0.0443(13) -0.0159(9) 0.0448(12)
Cl3 0.0364(7) 0.0568(9) 0.0563(8) -0.0040(7) 0.0033(6) -0.0024(7)
Cl4 0.0331(7) 0.0500(8) 0.0499(7) 0.0008(6) -0.0010(6) 0.0013(6)

loop_
_atom_type_symbol
_atom_type_description
_atom_type_scat_dispersion_real
_atom_type_scat_dispersion_imag
_atom_type_scat_source
C C 0.0033 0.0016 'International Tables Vol C Tables 4.2.6.8 and 6.1.1.4'
H H 0.0000 0.0000 'International Tables Vol C Tables 4.2.6.8 and 6.1.1.4'
N N 0.0061 0.0033 'International Tables Vol C Tables 4.2.6.8 and 6.1.1.4'
O O 0.0106 0.0060 'International Tables Vol C Tables 4.2.6.8 and 6.1.1.4'
F F 0.0171 0.0103 'International Tables Vol C Tables 4.2.6.8 and 6.1.1.4'
S S 0.1246 0.1234 'International Tables Vol C Tables 4.2.6.8 and 6.1.1.4'
Pd Pd -0.9988 1.0072 'International Tables Vol C Tables 4.2.6.8 and 6.1.1.4'
Cl Cl 0.1484 0.1585 'International Tables Vol C Tables 4.2.6.8 and 6.1.1.4'

loop_
_geom_angle_atom_site_label_1
_geom_angle_atom_site_label_2
_geom_angle_atom_site_label_3
_geom_angle
C1 Pd1 O1 92.67(14)
C1 Pd1 S1 91.52(12)
O1 Pd1 S1 174.44(9)
C1 Pd1 S2 172.39(12)
O1 Pd1 S2 94.42(9)
S1 Pd1 S2 81.23(4)
C19 Pd2 O3 93.72(15)
C19 Pd2 S2 90.06(13)
O3 Pd2 S2 175.26(9)
C19 Pd2 S1 170.95(13)
O3 Pd2 S1 94.96(9)
S2 Pd2 S1 81.15(4)
C37 Pd3 O5 93.60(15)
C37 Pd3 S3 91.38(13)
O5 Pd3 S3 173.97(9)
C37 Pd3 S4 171.53(13)
O5 Pd3 S4 93.91(8)
S3 Pd3 S4 80.90(4)
C55 Pd4 O7 94.79(15)
C55 Pd4 S4 91.63(12)
O7 Pd4 S4 172.82(9)
C55 Pd4 S3 170.64(13)
O7 Pd4 S3 93.37(9)
S4 Pd4 S3 80.51(4)
C16 S1 Pd1 107.29(13)
C16 S1 Pd2 107.19(14)
Pd1 S1 Pd2 81.00(3)
C34 S2 Pd2 107.58(15)
C34 S2 Pd1 106.42(15)
Pd2 S2 Pd1 81.34(4)
C70 S4 Pd4 108.85(14)
C70 S4 Pd3 106.40(14)
Pd4 S4 Pd3 81.51(4)
C52 S3 Pd3 107.33(17)
C52 S3 Pd4 107.19(16)
Pd3 S3 Pd4 81.80(4)
C17 O1 Pd1 116.2(3)
C35 O3 Pd2 117.6(3)
C53 O5 Pd3 116.6(3)
C71 O7 Pd4 122.2(3)
C1 N1 C2 111.1(3)
C1 N1 C15 122.7(3)
C2 N1 C15 126.1(3)
C1 N2 C7 110.5(4)
C1 N2 C8 125.1(4)
C7 N2 C8 124.4(4)
C19 N3 C20 110.1(4)
C19 N3 C33 122.2(4)
C20 N3 C33 127.3(4)
C19 N4 C25 109.5(4)
C19 N4 C26 125.2(4)
C25 N4 C26 124.6(4)
C37 N5 C38 110.6(4)
C37 N5 C51 122.6(4)
C38 N5 C51 126.6(4)
C37 N6 C43 110.2(4)
C37 N6 C44 124.6(4)
C43 N6 C44 124.4(4)
C55 N7 C56 111.0(4)
C55 N7 C69 123.7(3)
C56 N7 C69 125.3(4)
C55 N8 C61 109.9(4)
C55 N8 C62 125.7(4)
C61 N8 C62 124.2(4)
N1 C1 N2 106.7(4)
N1 C1 Pd1 122.9(3)
N2 C1 Pd1 130.3(3)
C3 C2 C7 121.7(4)
C3 C2 N1 132.3(4)
C7 C2 N1 106.0(3)
C2 C3 C4 116.5(4)
C3 C4 C5 121.1(4)
C6 C5 C4 122.0(4)
C5 C6 C7 116.6(4)
C6 C7 C2 122.0(4)
C6 C7 N2 132.2(4)
C2 C7 N2 105.7(4)
N2 C8 C9 114.0(3)
C10 C9 C14 118.8(4)
C10 C9 C8 122.3(4)
C14 C9 C8 118.8(4)
C9 C10 C11 120.6(5)
C12 C11 C10 120.0(5)
C13 C12 C11 119.6(5)
C12 C13 C14 120.7(5)
C13 C14 C9 120.2(5)
N1 C15 C16 110.4(3)
C15 C16 S1 114.1(3)
O2 C17 O1 130.7(4)
O2 C17 C18 117.6(4)
O1 C17 C18 111.7(4)
F2 C18 F3 109.5(5)
F2 C18 F1 105.5(5)
F3 C18 F1 104.0(4)
F2 C18 C17 114.4(4)
F3 C18 C17 113.6(4)
F1 C18 C17 109.1(4)
N3 C19 N4 107.2(4)
N3 C19 Pd2 123.7(3)
N4 C19 Pd2 129.1(3)
C25 C20 N3 106.4(4)
C25 C20 C21 121.2(4)
N3 C20 C21 132.4(4)
C22 C21 C20 116.8(4)
C21 C22 C23 121.5(4)
C24 C23 C22 121.7(5)
C23 C24 C25 116.7(5)
C20 C25 C24 122.1(4)
C20 C25 N4 106.8(4)
C24 C25 N4 131.0(4)
N4 C26 C27 111.5(3)
C28 C27 C32 119.5(4)
C28 C27 C26 120.4(4)
C32 C27 C26 120.1(4)
C29 C28 C27 120.0(4)
C30 C29 C28 120.5(5)
C31 C30 C29 119.7(5)
C30 C31 C32 120.5(4)
C31 C32 C27 119.7(4)
N3 C33 C34 110.1(4)
C33 C34 S2 114.2(3)
O3 C35 O4 127.5(5)
O3 C35 C36 116.1(4)
O4 C35 C36 115.3(4)
F6A C36 F5 114.6(9)
F6A C36 F4A 109.5(5)
F5 C36 F4A 72.5(5)
F6A C36 F5A 107.5(4)
F5 C36 F5A 33.2(5)
F4A C36 F5A 105.4(4)
F6A C36 F4 81.0(5)
F5 C36 F4 106.4(4)
F4A C36 F4 37.5(4)
F5A C36 F4 139.1(5)
F6A C36 F6 21.8(5)
F5 C36 F6 106.3(4)
F4A C36 F6 127.9(6)
F5A C36 F6 89.8(6)
F4 C36 F6 102.7(4)
F6A C36 C35 117.0(7)
F5 C36 C35 121.5(6)
F4A C36 C35 112.3(6)
F5A C36 C35 104.2(6)
F4 C36 C35 106.9(5)
F6 C36 C35 111.4(4)
N5 C37 N6 106.7(4)
N5 C37 Pd3 124.0(3)
N6 C37 Pd3 129.0(3)
N5 C38 C39 132.7(5)
N5 C38 C43 106.1(4)
C39 C38 C43 121.2(4)
C40 C39 C38 116.2(5)
C39 C40 C41 122.8(5)
C42 C41 C40 121.0(5)
C41 C42 C43 116.8(5)
N6 C43 C42 131.7(5)
N6 C43 C38 106.4(4)
C42 C43 C38 122.0(4)
N6 C44 C45 112.0(4)
C50 C45 C46 118.9(4)
C50 C45 C44 120.3(4)
C46 C45 C44 120.7(4)
C47 C46 C45 119.9(4)
C48 C47 C46 120.4(4)
C49 C48 C47 120.0(5)
C48 C49 C50 120.1(5)
C49 C50 C45 120.6(4)
N5 C51 C52 110.7(4)
C51 C52 S3 115.1(3)
O6 C53 O5 129.5(5)
O6 C53 C54 116.3(4)
O5 C53 C54 114.0(4)
F9 C54 F7 107.5(4)
F9 C54 F8 106.8(4)
F7 C54 F8 106.6(4)
F9 C54 C53 110.8(4)
F7 C54 C53 112.0(4)
F8 C54 C53 112.7(4)
N7 C55 N8 106.4(4)
N7 C55 Pd4 122.5(3)
N8 C55 Pd4 131.0(3)
C61 C56 C57 122.8(4)
C61 C56 N7 105.8(4)
C57 C56 N7 131.4(4)
C56 C57 C58 115.8(4)
C59 C58 C57 121.6(4)
C60 C59 C58 122.6(4)
C59 C60 C61 116.1(4)
C56 C61 N8 106.8(4)
C56 C61 C60 121.1(4)
N8 C61 C60 132.1(4)
N8 C62 C63 112.9(3)
C64 C63 C68 118.6(4)
C64 C63 C62 121.8(4)
C68 C63 C62 119.6(4)
C63 C64 C65 121.2(4)
C66 C65 C64 119.6(5)
C65 C66 C67 120.4(4)
C66 C67 C68 119.6(5)
C67 C68 C63 120.7(4)
N7 C69 C70 110.7(3)
C69 C70 S4 112.8(3)
O8 C71 O7 130.2(4)
O8 C71 C72 118.6(4)
O7 C71 C72 111.2(4)
F11 C72 F12 107.0(4)
F11 C72 F10 106.2(4)
F12 C72 F10 105.4(4)
F11 C72 C71 113.9(4)
F12 C72 C71 111.8(4)
F10 C72 C71 112.0(4)
Cl3 C1S Cl4 112.0(3)
Cl2 C2S Cl1 112.0(4)

loop_
_geom_bond_atom_site_label_1
_geom_bond_atom_site_label_2
_geom_bond_distance
F4 C36 1.342(4)
F5 C36 1.292(4)
F6 C36 1.346(4)
F4A C36 1.310(4)
F5A C36 1.329(5)
F6A C36 1.289(5)
Pd1 C1 1.988(4)
Pd1 O1 2.080(3)
Pd1 S1 2.2754(11)
Pd1 S2 2.3611(11)
Pd2 C19 1.980(4)
Pd2 O3 2.080(3)
Pd2 S2 2.2689(11)
Pd2 S1 2.3709(11)
Pd3 C37 1.978(4)
Pd3 O5 2.083(3)
Pd3 S3 2.2630(12)
Pd3 S4 2.3651(11)
Pd4 C55 2.002(4)
Pd4 O7 2.073(3)
Pd4 S4 2.2796(11)
Pd4 S3 2.3676(11)
S1 C16 1.823(4)
S2 C34 1.827(5)
S4 C70 1.815(4)
S3 C52 1.827(5)
O1 C17 1.267(5)
O2 C17 1.212(5)
O3 C35 1.224(6)
O4 C35 1.248(6)
O5 C53 1.257(5)
O6 C53 1.212(6)
O7 C71 1.268(5)
O8 C71 1.215(5)
N1 C1 1.341(5)
N1 C2 1.397(5)
N1 C15 1.468(5)
N2 C1 1.351(5)
N2 C7 1.406(6)
N2 C8 1.466(5)
N3 C19 1.350(5)
N3 C20 1.391(6)
N3 C33 1.457(6)
N4 C19 1.356(5)
N4 C25 1.394(5)
N4 C26 1.464(5)
N5 C37 1.348(5)
N5 C38 1.392(6)
N5 C51 1.471(6)
N6 C37 1.359(6)
N6 C43 1.389(5)
N6 C44 1.467(6)
N7 C55 1.348(5)
N7 C56 1.394(5)
N7 C69 1.463(5)
N8 C55 1.360(5)
N8 C61 1.395(5)
N8 C62 1.469(6)
F1 C18 1.347(7)
F2 C18 1.289(6)
F3 C18 1.320(6)
F7 C54 1.329(6)
F8 C54 1.334(6)
F9 C54 1.323(5)
F10 C72 1.321(5)
F11 C72 1.314(6)
F12 C72 1.319(6)
C2 C3 1.385(6)
C2 C7 1.393(6)
C3 C4 1.394(6)
C4 C5 1.407(7)
C5 C6 1.374(7)
C6 C7 1.383(6)
C8 C9 1.518(6)
C9 C10 1.385(6)
C9 C14 1.388(6)
C10 C11 1.388(7)
C11 C12 1.379(8)
C12 C13 1.373(8)
C13 C14 1.383(7)
C15 C16 1.516(6)
C17 C18 1.540(6)
C20 C25 1.381(6)
C20 C21 1.398(6)
C21 C22 1.388(7)
C22 C23 1.395(7)
C23 C24 1.382(7)
C24 C25 1.393(6)
C26 C27 1.519(6)
C27 C28 1.389(6)
C27 C32 1.392(6)
C28 C29 1.386(7)
C29 C30 1.378(7)
C30 C31 1.378(7)
C31 C32 1.390(6)
C33 C34 1.517(6)
C35 C36 1.528(7)
C38 C39 1.393(6)
C38 C43 1.395(7)
C39 C40 1.379(8)
C40 C41 1.396(8)
C41 C42 1.378(7)
C42 C43 1.391(6)
C44 C45 1.515(6)
C45 C50 1.389(6)
C45 C46 1.397(6)
C46 C47 1.388(7)
C47 C48 1.378(7)
C48 C49 1.378(7)
C49 C50 1.383(7)
C51 C52 1.517(7)
C53 C54 1.533(7)
C56 C61 1.387(6)
C56 C57 1.388(6)
C57 C58 1.394(6)
C58 C59 1.387(7)
C59 C60 1.380(7)
C60 C61 1.402(6)
C62 C63 1.512(6)
C63 C64 1.382(6)
C63 C68 1.391(6)
C64 C65 1.385(6)
C65 C66 1.378(7)
C66 C67 1.382(7)
C67 C68 1.389(7)
C69 C70 1.519(6)
C71 C72 1.539(6)
C1S Cl3 1.754(6)
C1S Cl4 1.764(6)
C2S Cl2 1.750(7)
C2S Cl1 1.769(7)
